data_7151608
loop_
_publ_author_name
'Charrier, Jean-Damien'
'Hadfield, David S.'
'Hitchcock, Peter B.'
'Young, Douglas W.'

_publ_section_title
;
 Synthesis of (2S,3S)-3'-fluoroisoleucine.
;
_journal_issue 5
_journal_name_full 'Organic &amp; biomolecular chemistry'
_journal_page_first 797
_journal_page_last 802
_journal_paper_doi 10.1039/b316219b
_journal_volume 2
_journal_year 2004
_chemical_absolute_configuration syn
_chemical_formula_sum 'C27 H36 F N O4 Si'
_chemical_formula_weight 485.66
_chemical_name_systematic
;
?
;
_space_group_IT_number 4
_symmetry_cell_setting monoclinic
_symmetry_space_group_name_Hall 'P 2yb'
_symmetry_space_group_name_H-M 'P 1 21 1'
_atom_sites_solution_hydrogens geom
_atom_sites_solution_primary direct
_atom_sites_solution_secondary difmap
_audit_creation_method SHELXL
_cell_angle_alpha 90.00
_cell_angle_beta 104.99(4)
_cell_angle_gamma 90.00
_cell_formula_units_Z 2
_cell_length_a 9.811(7)
_cell_length_b 13.067(6)
_cell_length_c 11.121(5)
_cell_measurement_reflns_used 25
_cell_measurement_temperature 293(2)
_cell_measurement_theta_max 15
_cell_measurement_theta_min 10
_cell_volume 1377.2(13)
_computing_cell_refinement 'Enraf-Nonius CAD4'
_computing_data_collection 'Enraf-Nonius CAD4'
_computing_publication_material SHELXL-93
_computing_structure_refinement 'SHELXL-93 (Sheldrick, 1993)'
_computing_structure_solution 'SHELXS-86 (Sheldrick, 1990)'
_diffrn_ambient_temperature 293(2)
_diffrn_measurement_device ' Enraf-Nonius CAD4'
_diffrn_measurement_method \w--2\q
_diffrn_radiation_monochromator graphite
_diffrn_radiation_source 'fine-focus sealed tube'
_diffrn_radiation_type CuK\a
_diffrn_radiation_wavelength 1.54180
_diffrn_reflns_av_R_equivalents 0.0235
_diffrn_reflns_av_sigmaI/netI 0.0594
_diffrn_reflns_limit_h_max 11
_diffrn_reflns_limit_h_min 0
_diffrn_reflns_limit_k_max 14
_diffrn_reflns_limit_k_min 0
_diffrn_reflns_limit_l_max 12
_diffrn_reflns_limit_l_min -12
_diffrn_reflns_number 2277
_diffrn_reflns_theta_max 60.06
_diffrn_reflns_theta_min 4.12
_diffrn_standards_decay_% 0
_diffrn_standards_interval_time 120
_diffrn_standards_number 2
_exptl_absorpt_coefficient_mu 1.061
_exptl_absorpt_correction_type none
_exptl_crystal_density_diffrn 1.171
_exptl_crystal_F_000 520
_exptl_crystal_size_max 0.5
_exptl_crystal_size_mid 0.4
_exptl_crystal_size_min 0.2
_refine_diff_density_max 0.308
_refine_diff_density_min -0.390
_refine_diff_density_rms 0.068
_refine_ls_abs_structure_details 'Flack H D (1983), Acta Cryst. A39, 876-881'
_refine_ls_abs_structure_Flack 0.05(7)
_refine_ls_extinction_method none
_refine_ls_goodness_of_fit_all 1.061
_refine_ls_goodness_of_fit_obs 1.083
_refine_ls_hydrogen_treatment riding
_refine_ls_matrix_type full
_refine_ls_number_parameters 307
_refine_ls_number_reflns 2152
_refine_ls_number_restraints 1
_refine_ls_restrained_S_all 1.061
_refine_ls_restrained_S_obs 1.082
_refine_ls_R_factor_all 0.0744
_refine_ls_R_factor_obs 0.0635
_refine_ls_shift/esd_max 0.000
_refine_ls_shift/esd_mean 0.000
_refine_ls_structure_factor_coef Fsqd
_refine_ls_weighting_details 'w=1/[\s^2^(Fo^2^)+(0.1053P)^2^+0.1825P] where P=(Fo^2^+2Fc^2^)/3'
_refine_ls_weighting_scheme calc
_refine_ls_wR_factor_all 0.1749
_refine_ls_wR_factor_obs 0.1634
_reflns_number_observed 1848
_reflns_number_total 2152
_reflns_observed_criterion >2sigma(I)
_cod_data_source_file b316219b.txt
_cod_data_source_block aug398
_cod_depositor_comments
;
The following automatic conversions were performed:

'_refine_ls_weighting_scheme' value 'calc
w=1/[\s^2^(Fo^2^)+(0.1053P)^2^+0.1825P] where P=(Fo^2^+2Fc^2^)/3' was
changed to 'calc'. New tag '_refine_ls_weighting_details' was
created. The value of the new tag was set to
'w=1/[\s^2^(Fo^2^)+(0.1053P)^2^+0.1825P] where P=(Fo^2^+2Fc^2^)/3'.

Automatic conversion script
Id: cif_fix_values 3143 2015-03-26 13:38:13Z robertas 
;
_cod_original_sg_symbol_H-M P2(1)
_cod_database_code 7151608

loop_
_symmetry_equiv_pos_as_xyz
'x, y, z'
'-x, y+1/2, -z'

loop_
_atom_site_aniso_label
_atom_site_aniso_U_11
_atom_site_aniso_U_22
_atom_site_aniso_U_33
_atom_site_aniso_U_23
_atom_site_aniso_U_13
_atom_site_aniso_U_12
Si 0.0482(8) 0.0378(8) 0.0377(8) 0.0016(7) 0.0114(6) 0.0012(8)
F 0.121(4) 0.145(6) 0.080(4) -0.007(4) -0.025(3) -0.006(5)
O1 0.081(4) 0.064(4) 0.142(5) 0.020(4) 0.049(4) -0.006(3)
O2 0.052(3) 0.048(3) 0.084(3) -0.006(2) 0.020(2) 0.007(2)
O3 0.060(3) 0.040(3) 0.107(4) 0.008(3) 0.030(3) 0.003(2)
O4 0.066(3) 0.042(2) 0.041(2) -0.004(2) 0.019(2) -0.005(2)
N 0.051(3) 0.042(3) 0.051(3) 0.002(2) 0.019(2) 0.005(2)
C1 0.049(3) 0.051(4) 0.044(3) -0.007(3) 0.012(3) 0.000(3)
C2 0.067(4) 0.066(4) 0.029(3) -0.002(3) 0.007(3) 0.026(4)
C3 0.091(6) 0.050(4) 0.061(4) 0.008(3) 0.027(4) 0.012(4)
C4 0.070(5) 0.046(4) 0.057(4) 0.002(3) 0.024(3) -0.001(3)
C5 0.101(6) 0.095(7) 0.052(4) -0.001(4) -0.008(4) 0.022(6)
C6 0.048(3) 0.047(4) 0.051(3) -0.011(3) 0.018(3) 0.001(3)
C7 0.054(4) 0.065(5) 0.074(5) -0.010(4) 0.010(3) 0.012(4)
C8 0.082(6) 0.082(6) 0.131(8) -0.051(6) 0.035(6) -0.003(5)
C9 0.057(5) 0.102(8) 0.159(9) -0.032(7) 0.033(5) -0.004(5)
C10 0.096(7) 0.126(10) 0.100(7) -0.002(7) -0.015(6) 0.055(7)
C11 0.055(4) 0.037(3) 0.051(3) -0.005(3) 0.016(3) -0.005(3)
C12 0.057(4) 0.037(3) 0.060(4) -0.003(3) 0.018(3) -0.004(3)
C13 0.075(5) 0.049(4) 0.115(7) -0.002(4) 0.031(5) -0.012(4)
C14 0.108(6) 0.044(4) 0.068(5) -0.015(4) 0.015(4) 0.002(4)
C15 0.100(6) 0.041(4) 0.081(5) 0.015(4) 0.015(5) 0.008(4)
C16 0.055(3) 0.036(3) 0.046(3) -0.001(3) 0.016(3) 0.002(3)
C17 0.065(4) 0.060(4) 0.048(3) 0.007(3) 0.016(3) 0.010(3)
C18 0.075(5) 0.073(5) 0.069(5) 0.011(4) 0.034(4) 0.008(4)
C19 0.059(4) 0.072(6) 0.097(6) 0.002(4) 0.034(4) 0.001(4)
C20 0.056(4) 0.075(5) 0.078(5) 0.008(5) 0.008(3) 0.006(5)
C21 0.058(4) 0.072(5) 0.047(3) 0.005(4) 0.012(3) 0.004(4)
C22 0.045(3) 0.044(3) 0.046(3) 0.005(3) 0.005(3) -0.003(3)
C23 0.071(5) 0.060(5) 0.051(4) 0.002(3) 0.004(3) -0.002(4)
C24 0.072(5) 0.097(6) 0.046(4) 0.019(4) -0.005(4) -0.012(5)
C25 0.068(5) 0.089(6) 0.079(6) 0.030(5) 0.006(4) 0.011(5)
C26 0.067(5) 0.087(6) 0.089(6) 0.015(5) 0.018(4) 0.025(5)
C27 0.057(4) 0.064(5) 0.058(4) 0.008(3) 0.012(3) 0.011(3)

loop_
_atom_site_label
_atom_site_type_symbol
_atom_site_fract_x
_atom_site_fract_y
_atom_site_fract_z
_atom_site_U_iso_or_equiv
_atom_site_thermal_displace_type
_atom_site_occupancy
_atom_site_calc_flag
_atom_site_refinement_flags
_atom_site_disorder_group
Si Si 0.4528(2) 0.13520(12) 0.09269(13) 0.0412(4) Uani 1 d . .
F F 0.7380(7) 0.2625(6) 0.6405(5) 0.125(2) Uani 1 d . .
O1 O 0.1821(6) 0.1479(5) 0.4559(6) 0.092(2) Uani 1 d . .
O2 O 0.1374(5) 0.3452(4) 0.4053(5) 0.0609(12) Uani 1 d . .
O3 O 0.3220(5) 0.4358(4) 0.3779(5) 0.0678(14) Uani 1 d . .
O4 O 0.4482(5) 0.1764(3) 0.2321(4) 0.0488(10) Uani 1 d . .
N N 0.3454(5) 0.2674(4) 0.4261(5) 0.0469(12) Uani 1 d . .
C1 C 0.4926(6) 0.2683(5) 0.4235(5) 0.0480(15) Uani 1 d . .
H1 H 0.5389 0.3288 0.4682 0.058 Uiso 1 calc R .
C2 C 0.5531(7) 0.1716(6) 0.4968(5) 0.055(2) Uani 1 d . .
H2 H 0.6198 0.1378 0.4576 0.066 Uiso 1 calc R .
C3 C 0.4253(9) 0.1036(6) 0.4886(7) 0.066(2) Uani 1 d . .
H3A H 0.4197 0.0513 0.4255 0.079 Uiso 1 calc R .
H3B H 0.4320 0.0703 0.5678 0.079 Uiso 1 calc R .
C4 C 0.2980(8) 0.1710(5) 0.4551(6) 0.056(2) Uani 1 d . .
C5 C 0.6239(11) 0.1961(8) 0.6306(7) 0.088(3) Uani 1 d . .
H5A H 0.5560 0.2273 0.6690 0.106 Uiso 1 calc R .
H5B H 0.6568 0.1332 0.6749 0.106 Uiso 1 calc R .
C6 C 0.2659(6) 0.3580(5) 0.3998(6) 0.0479(15) Uani 1 d . .
C7 C 0.0360(7) 0.4310(6) 0.3830(8) 0.066(2) Uani 1 d . .
C8 C 0.0869(10) 0.5112(8) 0.4806(10) 0.097(3) Uani 1 d . .
H8A H 0.1719 0.5415 0.4696 0.146 Uiso 1 calc R .
H8B H 0.1053 0.4804 0.5616 0.146 Uiso 1 calc R .
H8C H 0.0159 0.5631 0.4732 0.146 Uiso 1 calc R .
C9 C -0.0972(9) 0.3828(9) 0.3989(11) 0.105(4) Uani 1 d . .
H9A H -0.1288 0.3316 0.3359 0.158 Uiso 1 calc R .
H9B H -0.1686 0.4344 0.3912 0.158 Uiso 1 calc R .
H9C H -0.0792 0.3517 0.4796 0.158 Uiso 1 calc R .
C10 C 0.0174(11) 0.4696(10) 0.2507(10) 0.115(4) Uani 1 d . .
H10A H -0.0152 0.4147 0.1931 0.172 Uiso 1 calc R .
H10B H 0.1062 0.4944 0.2412 0.172 Uiso 1 calc R .
H10C H -0.0504 0.5242 0.2343 0.172 Uiso 1 calc R .
C11 C 0.5100(6) 0.2694(5) 0.2908(5) 0.0471(14) Uani 1 d . .
H11A H 0.4625 0.3284 0.2458 0.057 Uiso 1 calc R .
H11B H 0.6091 0.2727 0.2921 0.057 Uiso 1 calc R .
C12 C 0.3958(7) -0.0027(5) 0.0889(6) 0.051(2) Uani 1 d . .
C13 C 0.2488(9) -0.0116(6) 0.1048(9) 0.079(2) Uani 1 d . .
H13A H 0.1851 0.0270 0.0407 0.118 Uiso 1 calc R .
H13B H 0.2467 0.0148 0.1848 0.118 Uiso 1 calc R .
H13C H 0.2208 -0.0822 0.0989 0.118 Uiso 1 calc R .
C14 C 0.3993(10) -0.0498(6) -0.0378(7) 0.075(2) Uani 1 d . .
H14A H 0.4930 -0.0444 -0.0486 0.112 Uiso 1 calc R .
H14B H 0.3346 -0.0137 -0.1036 0.112 Uiso 1 calc R .
H14C H 0.3725 -0.1206 -0.0396 0.112 Uiso 1 calc R .
C15 C 0.5000(9) -0.0633(6) 0.1896(8) 0.075(2) Uani 1 d . .
H15A H 0.5932 -0.0567 0.1779 0.113 Uiso 1 calc R .
H15B H 0.4733 -0.1342 0.1842 0.113 Uiso 1 calc R .
H15C H 0.4991 -0.0372 0.2701 0.113 Uiso 1 calc R .
C16 C 0.6386(6) 0.1459(5) 0.0800(5) 0.0451(13) Uani 1 d . .
C17 C 0.6744(8) 0.1709(6) -0.0288(6) 0.057(2) Uani 1 d . .
H17 H 0.6027 0.1840 -0.1002 0.069 Uiso 1 calc R .
C18 C 0.8131(8) 0.1772(7) -0.0353(7) 0.069(2) Uani 1 d . .
H18 H 0.8337 0.1927 -0.1103 0.083 Uiso 1 calc R .
C19 C 0.9190(8) 0.1603(7) 0.0689(8) 0.073(2) Uani 1 d . .
H19 H 1.0126 0.1652 0.0656 0.088 Uiso 1 calc R .
C20 C 0.8877(8) 0.1358(7) 0.1798(7) 0.072(2) Uani 1 d . .
H20 H 0.9598 0.1242 0.2513 0.086 Uiso 1 calc R .
C21 C 0.7494(7) 0.1289(7) 0.1835(6) 0.059(2) Uani 1 d . .
H21 H 0.7294 0.1121 0.2584 0.071 Uiso 1 calc R .
C22 C 0.3242(6) 0.2130(5) -0.0271(6) 0.0460(15) Uani 1 d . .
C23 C 0.2947(8) 0.1978(6) -0.1550(6) 0.063(2) Uani 1 d . .
H23 H 0.3459 0.1492 -0.1860 0.076 Uiso 1 calc R .
C24 C 0.1911(8) 0.2530(8) -0.2373(7) 0.075(2) Uani 1 d . .
H24 H 0.1738 0.2410 -0.3224 0.090 Uiso 1 calc R .
C25 C 0.1143(9) 0.3247(8) -0.1949(9) 0.081(2) Uani 1 d . .
H25 H 0.0433 0.3605 -0.2507 0.098 Uiso 1 calc R .
C26 C 0.1419(8) 0.3441(8) -0.0694(8) 0.081(2) Uani 1 d . .
H26 H 0.0931 0.3954 -0.0402 0.097 Uiso 1 calc R .
C27 C 0.2427(7) 0.2871(6) 0.0128(7) 0.060(2) Uani 1 d . .
H27 H 0.2569 0.2982 0.0977 0.072 Uiso 1 calc R .

loop_
_atom_type_symbol
_atom_type_description
_atom_type_scat_dispersion_real
_atom_type_scat_dispersion_imag
_atom_type_scat_source
C C 0.0181 0.0091 'International Tables Vol C Tables 4.2.6.8 and 6.1.1.4'
H H 0.0000 0.0000 'International Tables Vol C Tables 4.2.6.8 and 6.1.1.4'
N N 0.0311 0.0180 'International Tables Vol C Tables 4.2.6.8 and 6.1.1.4'
O O 0.0492 0.0322 'International Tables Vol C Tables 4.2.6.8 and 6.1.1.4'
F F 0.0727 0.0534 'International Tables Vol C Tables 4.2.6.8 and 6.1.1.4'
Si Si 0.2541 0.3302 'International Tables Vol C Tables 4.2.6.8 and 6.1.1.4'

loop_
_geom_angle_atom_site_label_1
_geom_angle_atom_site_label_2
_geom_angle_atom_site_label_3
_geom_angle
_geom_angle_site_symmetry_1
_geom_angle_site_symmetry_3
_geom_angle_publ_flag
O4 Si C16 108.1(2) . . ?
O4 Si C22 108.2(3) . . ?
C16 Si C22 113.2(3) . . ?
O4 Si C12 104.6(3) . . ?
C16 Si C12 111.1(3) . . ?
C22 Si C12 111.1(3) . . ?
C6 O2 C7 121.2(6) . . ?
C11 O4 Si 126.2(4) . . ?
C6 N C4 127.0(5) . . ?
C6 N C1 119.4(5) . . ?
C4 N C1 113.6(5) . . ?
N C1 C11 112.3(5) . . ?
N C1 C2 103.4(5) . . ?
C11 C1 C2 113.3(5) . . ?
C5 C2 C3 110.3(6) . . ?
C5 C2 C1 111.5(6) . . ?
C3 C2 C1 104.5(5) . . ?
C4 C3 C2 107.1(6) . . ?
O1 C4 N 127.3(7) . . ?
O1 C4 C3 126.4(7) . . ?
N C4 C3 106.3(6) . . ?
F C5 C2 111.4(8) . . ?
O3 C6 O2 128.3(6) . . ?
O3 C6 N 119.5(5) . . ?
O2 C6 N 112.2(6) . . ?
O2 C7 C8 109.0(6) . . ?
O2 C7 C9 103.3(7) . . ?
C8 C7 C9 110.2(7) . . ?
O2 C7 C10 108.7(6) . . ?
C8 C7 C10 113.8(9) . . ?
C9 C7 C10 111.3(8) . . ?
O4 C11 C1 106.9(5) . . ?
C13 C12 C15 110.8(7) . . ?
C13 C12 C14 108.9(7) . . ?
C15 C12 C14 107.0(6) . . ?
C13 C12 Si 111.1(5) . . ?
C15 C12 Si 109.9(5) . . ?
C14 C12 Si 109.0(5) . . ?
C21 C16 C17 116.3(6) . . ?
C21 C16 Si 119.8(5) . . ?
C17 C16 Si 123.9(5) . . ?
C18 C17 C16 122.4(6) . . ?
C19 C18 C17 119.4(7) . . ?
C18 C19 C20 120.0(7) . . ?
C21 C20 C19 119.5(7) . . ?
C20 C21 C16 122.4(6) . . ?
C23 C22 C27 116.0(6) . . ?
C23 C22 Si 124.9(5) . . ?
C27 C22 Si 118.9(5) . . ?
C24 C23 C22 121.8(8) . . ?
C25 C24 C23 120.5(8) . . ?
C24 C25 C26 119.8(8) . . ?
C25 C26 C27 119.5(9) . . ?
C26 C27 C22 122.3(7) . . ?

loop_
_geom_bond_atom_site_label_1
_geom_bond_atom_site_label_2
_geom_bond_distance
_geom_bond_site_symmetry_2
_geom_bond_publ_flag
Si O4 1.654(4) . ?
Si C16 1.869(6) . ?
Si C22 1.879(6) . ?
Si C12 1.884(6) . ?
F C5 1.398(12) . ?
O1 C4 1.178(8) . ?
O2 C6 1.289(7) . ?
O2 C7 1.477(9) . ?
O3 C6 1.210(8) . ?
O4 C11 1.437(7) . ?
N C6 1.406(8) . ?
N C4 1.409(9) . ?
N C1 1.453(7) . ?
C1 C11 1.529(8) . ?
C1 C2 1.537(9) . ?
C2 C5 1.504(10) . ?
C2 C3 1.520(10) . ?
C3 C4 1.495(10) . ?
C7 C8 1.498(11) . ?
C7 C9 1.501(12) . ?
C7 C10 1.521(13) . ?
C12 C13 1.502(10) . ?
C12 C15 1.529(10) . ?
C12 C14 1.546(9) . ?
C16 C21 1.382(9) . ?
C16 C17 1.384(8) . ?
C17 C18 1.383(10) . ?
C18 C19 1.360(11) . ?
C19 C20 1.383(10) . ?
C20 C21 1.371(9) . ?
C22 C23 1.391(9) . ?
C22 C27 1.399(10) . ?
C23 C24 1.381(11) . ?
C24 C25 1.362(13) . ?
C25 C26 1.375(12) . ?
C26 C27 1.379(10) . ?

loop_
_geom_torsion_atom_site_label_1
_geom_torsion_atom_site_label_2
_geom_torsion_atom_site_label_3
_geom_torsion_atom_site_label_4
_geom_torsion
_geom_torsion_site_symmetry_1
_geom_torsion_site_symmetry_2
_geom_torsion_site_symmetry_3
_geom_torsion_site_symmetry_4
_geom_torsion_publ_flag
C16 Si O4 C11 47.6(5) . . . . ?
C22 Si O4 C11 -75.4(5) . . . . ?
C12 Si O4 C11 166.0(5) . . . . ?
C6 N C1 C11 -75.6(7) . . . . ?
C4 N C1 C11 103.9(6) . . . . ?
C6 N C1 C2 161.9(5) . . . . ?
C4 N C1 C2 -18.6(7) . . . . ?
N C1 C2 C5 -96.6(7) . . . . ?
C11 C1 C2 C5 141.6(7) . . . . ?
N C1 C2 C3 22.4(6) . . . . ?
C11 C1 C2 C3 -99.4(6) . . . . ?
C5 C2 C3 C4 100.4(7) . . . . ?
C1 C2 C3 C4 -19.5(7) . . . . ?
C6 N C4 O1 4.4(11) . . . . ?
C1 N C4 O1 -175.0(7) . . . . ?
C6 N C4 C3 -174.0(6) . . . . ?
C1 N C4 C3 6.6(7) . . . . ?
C2 C3 C4 O1 -169.7(7) . . . . ?
C2 C3 C4 N 8.7(7) . . . . ?
C3 C2 C5 F -177.2(7) . . . . ?
C1 C2 C5 F -61.7(9) . . . . ?
C7 O2 C6 O3 0.3(10) . . . . ?
C7 O2 C6 N 178.9(5) . . . . ?
C4 N C6 O3 179.1(6) . . . . ?
C1 N C6 O3 -1.5(9) . . . . ?
C4 N C6 O2 0.3(9) . . . . ?
C1 N C6 O2 179.7(5) . . . . ?
C6 O2 C7 C8 -62.6(9) . . . . ?
C6 O2 C7 C9 -179.8(7) . . . . ?
C6 O2 C7 C10 61.9(9) . . . . ?
Si O4 C11 C1 -173.7(4) . . . . ?
N C1 C11 O4 -62.2(7) . . . . ?
C2 C1 C11 O4 54.5(7) . . . . ?
O4 Si C12 C13 61.1(6) . . . . ?
C16 Si C12 C13 177.5(5) . . . . ?
C22 Si C12 C13 -55.4(6) . . . . ?
O4 Si C12 C15 -61.9(5) . . . . ?
C16 Si C12 C15 54.5(6) . . . . ?
C22 Si C12 C15 -178.4(5) . . . . ?
O4 Si C12 C14 -178.9(5) . . . . ?
C16 Si C12 C14 -62.5(6) . . . . ?
C22 Si C12 C14 64.6(5) . . . . ?
O4 Si C16 C21 34.9(7) . . . . ?
C22 Si C16 C21 154.7(6) . . . . ?
C12 Si C16 C21 -79.4(7) . . . . ?
O4 Si C16 C17 -144.8(6) . . . . ?
C22 Si C16 C17 -25.0(7) . . . . ?
C12 Si C16 C17 100.9(6) . . . . ?
C21 C16 C17 C18 1.0(11) . . . . ?
Si C16 C17 C18 -179.3(6) . . . . ?
C16 C17 C18 C19 -1.4(12) . . . . ?
C17 C18 C19 C20 0.9(13) . . . . ?
C18 C19 C20 C21 0.0(13) . . . . ?
C19 C20 C21 C16 -0.3(13) . . . . ?
C17 C16 C21 C20 -0.2(12) . . . . ?
Si C16 C21 C20 -179.9(7) . . . . ?
O4 Si C22 C23 -177.3(6) . . . . ?
C16 Si C22 C23 62.9(7) . . . . ?
C12 Si C22 C23 -62.9(6) . . . . ?
O4 Si C22 C27 -2.5(6) . . . . ?
C16 Si C22 C27 -122.3(5) . . . . ?
C12 Si C22 C27 111.8(5) . . . . ?
C27 C22 C23 C24 0.2(10) . . . . ?
Si C22 C23 C24 175.1(6) . . . . ?
C22 C23 C24 C25 0.0(13) . . . . ?
C23 C24 C25 C26 1.5(14) . . . . ?
C24 C25 C26 C27 -3.2(14) . . . . ?
C25 C26 C27 C22 3.6(13) . . . . ?
C23 C22 C27 C26 -2.0(11) . . . . ?
Si C22 C27 C26 -177.2(6) . . . . ?

loop_
_cod_related_entry_id
_cod_related_entry_database
_cod_related_entry_code
1 ChemSpider 10330994
